data_7118749
loop_
_publ_author_name
'Verma, Ajay'
'Jana, Sadhan'
'Durga Prasad, Ch'
'Yadav, Abhimanyu'
'Kumar, Sangit'

_publ_section_title
;
 Organoselenium and DMAP co-catalysis: regioselective synthesis of
 medium-sized halolactones and bromooxepanes from unactivated alkenes.
;
_journal_issue 22
_journal_name_full 'Chemical communications (Cambridge, England)'
_journal_page_first 4179
_journal_page_last 4182
_journal_paper_doi 10.1039/c5cc10245f
_journal_volume 52
_journal_year 2016
_chemical_formula_moiety 'C14  H14  O2  Se'
_chemical_formula_sum 'C14 H14 O2 Se'
_chemical_formula_weight 293.21
_chemical_name_systematic
;
 ?
;
_space_group_IT_number 14
_symmetry_cell_setting monoclinic
_symmetry_Int_Tables_number 14
_symmetry_space_group_name_Hall '-P 2yn'
_symmetry_space_group_name_H-M 'P 1 21/n 1'
_atom_sites_solution_hydrogens geom
_audit_conform_dict_location ftp://ftp.iucr.org/pub/cif_core.dic
_audit_conform_dict_name cif_core.dic
_audit_conform_dict_version 2.4.3
_audit_creation_date 2015-03-02T19:00:59-00:00
_audit_creation_method 'WinGX routine CIF_UPDATE'
_audit_update_record
;
2016-01-20 deposited with the CCDC.
2016-02-09 downloaded from the CCDC.
;
_cell_angle_alpha 90
_cell_angle_beta 95.797(5)
_cell_angle_gamma 90
_cell_formula_units_Z 4
_cell_length_a 6.1527(10)
_cell_length_b 26.213(4)
_cell_length_c 8.0982(14)
_cell_measurement_reflns_used 36
_cell_measurement_temperature 301(2)
_cell_measurement_theta_max 25.468
_cell_measurement_theta_min 2.645
_cell_measurement_wavelength 0.71073
_cell_volume 1299.4(4)
_computing_cell_refinement 'Bruker SAINT'
_computing_data_collection 'Bruker APEX2'
_computing_data_reduction 'Bruker SAINT'
_computing_molecular_graphics 'Ortep for Windows (Farrugia, 2012)'
_computing_publication_material 'WinGX publication routines (Farrugia, 2012)'
_computing_structure_refinement 'SHELXL-2014 (Sheldrick, 2014)'
_computing_structure_solution 'SHELXS-97 (Sheldrick 2008)'
_diffrn_ambient_temperature 301(2)
_diffrn_measured_fraction_theta_full 0.998
_diffrn_measured_fraction_theta_max 0.996
_diffrn_measurement_device_type 'Bruker APEX-II CCD'
_diffrn_measurement_method '\f and \w scans'
_diffrn_radiation_probe x-ray
_diffrn_radiation_type MoK\a
_diffrn_radiation_wavelength 0.71073
_diffrn_reflns_av_R_equivalents 0.0478
_diffrn_reflns_Laue_measured_fraction_full 0.998
_diffrn_reflns_Laue_measured_fraction_max 0.996
_diffrn_reflns_limit_h_max 7
_diffrn_reflns_limit_h_min -6
_diffrn_reflns_limit_k_max 31
_diffrn_reflns_limit_k_min -31
_diffrn_reflns_limit_l_max 9
_diffrn_reflns_limit_l_min -9
_diffrn_reflns_number 18829
_diffrn_reflns_point_group_measured_fraction_full 0.998
_diffrn_reflns_point_group_measured_fraction_max 0.996
_diffrn_reflns_theta_full 25.242
_diffrn_reflns_theta_max 25.468
_diffrn_reflns_theta_min 2.645
_exptl_absorpt_coefficient_mu 2.877
_exptl_absorpt_correction_type none
_exptl_crystal_density_diffrn 1.499
_exptl_crystal_density_method 'not measured'
_exptl_crystal_description needle
_exptl_crystal_F_000 592
_exptl_crystal_size_max 0.05
_exptl_crystal_size_mid 0.03
_exptl_crystal_size_min 0.02
_refine_diff_density_max 0.59
_refine_diff_density_min -0.74
_refine_diff_density_rms 0.069
_refine_ls_extinction_method none
_refine_ls_goodness_of_fit_ref 1.139
_refine_ls_hydrogen_treatment constr
_refine_ls_matrix_type full
_refine_ls_number_constraints 0
_refine_ls_number_parameters 156
_refine_ls_number_reflns 2409
_refine_ls_number_restraints 0
_refine_ls_restrained_S_all 1.139
_refine_ls_R_factor_all 0.0607
_refine_ls_R_factor_gt 0.0491
_refine_ls_shift/su_max 0.001
_refine_ls_shift/su_mean 0
_refine_ls_structure_factor_coef Fsqd
_refine_ls_weighting_details 'w=1/[\s^2^(Fo^2^)+(0.0250P)^2^+3.0286P] where P=(Fo^2^+2Fc^2^)/3'
_refine_ls_weighting_scheme calc
_refine_ls_wR_factor_gt 0.11
_refine_ls_wR_factor_ref 0.1149
_reflns_number_gt 1988
_reflns_number_total 2409
_reflns_threshold_expression 'I > 2\s(I)'
_cod_data_source_file c5cc10245f2.cif
_cod_data_source_block catalyst
_cod_depositor_comments 'Adding full bibliography for 7118747--7118751.cif.'
_cod_original_sg_symbol_H-M 'P 21/n'
_cod_database_code 7118749

loop_
_symmetry_equiv_pos_as_xyz
'x, y, z'
'-x+1/2, y+1/2, -z+1/2'
'-x, -y, -z'
'x-1/2, -y-1/2, z-1/2'

loop_
_atom_site_label
_atom_site_type_symbol
_atom_site_fract_x
_atom_site_fract_y
_atom_site_fract_z
_atom_site_U_iso_or_equiv
_atom_site_adp_type
_atom_site_occupancy
_atom_site_calc_flag
Se1 Se 0.75555(9) 0.72409(2) 0.39807(7) 0.0573(2) Uani 1 d
O2 O 0.3478(6) 0.92126(12) 0.5976(4) 0.0622(9) Uani 1 d
O1 O 0.2668(7) 0.54109(13) 0.6291(5) 0.0743(11) Uani 1 d
C1 C 0.5842(7) 0.66985(16) 0.4782(5) 0.0432(10) Uani 1 d
C8 C 0.6094(8) 0.78348(16) 0.4679(5) 0.0455(10) Uani 1 d
C6 C 0.4040(8) 0.67615(17) 0.5635(6) 0.0494(11) Uani 1 d
H6 H 0.3562 0.7088 0.5863 0.059 Uiso 1 calc
C11 C 0.4233(8) 0.87499(16) 0.5504(5) 0.0459(10) Uani 1 d
C5 C 0.2928(8) 0.63390(17) 0.6160(6) 0.0509(11) Uani 1 d
H5 H 0.172 0.6385 0.6748 0.061 Uiso 1 calc
C4 C 0.3607(8) 0.58537(17) 0.5815(6) 0.0511(11) Uani 1 d
C9 C 0.7153(7) 0.81506(17) 0.5872(6) 0.0515(11) Uani 1 d
H9 H 0.8502 0.8054 0.6402 0.062 Uiso 1 calc
C10 C 0.6241(8) 0.86036(17) 0.6282(6) 0.0503(11) Uani 1 d
H10 H 0.697 0.8813 0.7084 0.06 Uiso 1 calc
C12 C 0.3142(8) 0.84370(18) 0.4323(6) 0.0520(11) Uani 1 d
H12 H 0.1778 0.8531 0.3813 0.062 Uiso 1 calc
C2 C 0.6520(8) 0.62127(18) 0.4446(6) 0.0551(12) Uani 1 d
H2 H 0.7741 0.6167 0.3872 0.066 Uiso 1 calc
C13 C 0.4089(8) 0.79857(18) 0.3910(6) 0.0523(12) Uani 1 d
H13 H 0.3369 0.7778 0.3099 0.063 Uiso 1 calc
C3 C 0.5420(9) 0.57969(18) 0.4946(7) 0.0613(13) Uani 1 d
H3 H 0.5895 0.5471 0.47 0.074 Uiso 1 calc
C7 C 0.0831(10) 0.5441(2) 0.7174(9) 0.0845(19) Uani 1 d
H7A H 0.1243 0.5585 0.825 0.127 Uiso 1 calc
H7B H 0.0243 0.5105 0.7296 0.127 Uiso 1 calc
H7C H -0.0254 0.5653 0.658 0.127 Uiso 1 calc
C14 C 0.1398(10) 0.9377(2) 0.5247(8) 0.0830(18) Uani 1 d
H14A H 0.1453 0.943 0.4079 0.125 Uiso 1 calc
H14B H 0.1013 0.9691 0.5755 0.125 Uiso 1 calc
H14C H 0.0324 0.9122 0.5415 0.125 Uiso 1 calc

loop_
_atom_site_aniso_label
_atom_site_aniso_U_11
_atom_site_aniso_U_22
_atom_site_aniso_U_33
_atom_site_aniso_U_23
_atom_site_aniso_U_13
_atom_site_aniso_U_12
Se1 0.0576(3) 0.0543(3) 0.0614(3) 0.0018(2) 0.0131(2) 0.0044(2)
O2 0.066(2) 0.0508(19) 0.068(2) -0.0051(16) -0.0034(18) 0.0073(17)
O1 0.080(3) 0.048(2) 0.098(3) -0.0019(19) 0.024(2) -0.0005(18)
C1 0.045(2) 0.046(2) 0.036(2) 0.0002(18) -0.0063(19) 0.0055(19)
C8 0.048(3) 0.046(2) 0.041(2) 0.0033(19) 0.002(2) 0.001(2)
C6 0.056(3) 0.042(2) 0.050(3) -0.005(2) 0.003(2) 0.011(2)
C11 0.052(3) 0.040(2) 0.045(2) 0.0035(19) 0.003(2) -0.003(2)
C5 0.046(3) 0.051(3) 0.056(3) -0.004(2) 0.005(2) 0.006(2)
C4 0.058(3) 0.044(3) 0.050(3) 0.000(2) -0.002(2) 0.004(2)
C9 0.045(3) 0.054(3) 0.053(3) 0.007(2) -0.011(2) -0.002(2)
C10 0.050(3) 0.052(3) 0.045(3) -0.003(2) -0.009(2) -0.008(2)
C12 0.045(3) 0.054(3) 0.053(3) 0.001(2) -0.011(2) 0.002(2)
C2 0.061(3) 0.052(3) 0.054(3) 0.000(2) 0.011(2) 0.015(2)
C13 0.055(3) 0.054(3) 0.045(3) -0.005(2) -0.011(2) -0.003(2)
C3 0.067(3) 0.044(3) 0.073(3) -0.007(2) 0.011(3) 0.013(2)
C7 0.061(4) 0.072(4) 0.122(6) 0.021(4) 0.019(4) 0.002(3)
C14 0.077(4) 0.073(4) 0.096(5) -0.009(3) -0.008(4) 0.027(3)

loop_
_atom_type_symbol
_atom_type_description
_atom_type_scat_dispersion_real
_atom_type_scat_dispersion_imag
_atom_type_scat_source
C C 0.0033 0.0016 'International Tables Vol C Tables 4.2.6.8 and 6.1.1.4'
H H 0 0 'International Tables Vol C Tables 4.2.6.8 and 6.1.1.4'
O O 0.0106 0.006 'International Tables Vol C Tables 4.2.6.8 and 6.1.1.4'
Se Se -0.0929 2.2259 'International Tables Vol C Tables 4.2.6.8 and 6.1.1.4'

loop_
_geom_angle_atom_site_label_1
_geom_angle_atom_site_label_2
_geom_angle_atom_site_label_3
_geom_angle
C8 Se1 C1 102.25(19)
C11 O2 C14 118.1(4)
C4 O1 C7 118.8(4)
C6 C1 C2 119.1(4)
C6 C1 Se1 125.4(3)
C2 C1 Se1 115.5(4)
C13 C8 C9 118.6(4)
C13 C8 Se1 121.6(3)
C9 C8 Se1 119.4(3)
C1 C6 C5 120.3(4)
C1 C6 H6 119.8
C5 C6 H6 119.8
O2 C11 C12 124.4(4)
O2 C11 C10 115.6(4)
C12 C11 C10 120.0(4)
C4 C5 C6 120.3(4)
C4 C5 H5 119.8
C6 C5 H5 119.8
O1 C4 C5 125.5(5)
O1 C4 C3 115.9(4)
C5 C4 C3 118.6(5)
C10 C9 C8 120.8(4)
C10 C9 H9 119.6
C8 C9 H9 119.6
C9 C10 C11 120.0(4)
C9 C10 H10 120
C11 C10 H10 120
C13 C12 C11 119.4(4)
C13 C12 H12 120.3
C11 C12 H12 120.3
C3 C2 C1 120.7(5)
C3 C2 H2 119.6
C1 C2 H2 119.6
C12 C13 C8 121.2(4)
C12 C13 H13 119.4
C8 C13 H13 119.4
C2 C3 C4 120.9(4)
C2 C3 H3 119.6
C4 C3 H3 119.6
O1 C7 H7A 109.5
O1 C7 H7B 109.5
H7A C7 H7B 109.5
O1 C7 H7C 109.5
H7A C7 H7C 109.5
H7B C7 H7C 109.5
O2 C14 H14A 109.5
O2 C14 H14B 109.5
H14A C14 H14B 109.5
O2 C14 H14C 109.5
H14A C14 H14C 109.5
H14B C14 H14C 109.5

loop_
_geom_bond_atom_site_label_1
_geom_bond_atom_site_label_2
_geom_bond_distance
Se1 C8 1.912(4)
Se1 C1 1.922(4)
O2 C11 1.367(5)
O2 C14 1.421(6)
O1 C4 1.369(6)
O1 C7 1.400(7)
C1 C6 1.375(6)
C1 C2 1.376(6)
C8 C13 1.382(6)
C8 C9 1.384(6)
C6 C5 1.391(6)
C6 H6 0.93
C11 C12 1.381(6)
C11 C10 1.383(6)
C5 C4 1.376(6)
C5 H5 0.93
C4 C3 1.386(7)
C9 C10 1.368(6)
C9 H9 0.93
C10 H10 0.93
C12 C13 1.375(6)
C12 H12 0.93
C2 C3 1.366(7)
C2 H2 0.93
C13 H13 0.93
C3 H3 0.93
C7 H7A 0.96
C7 H7B 0.96
C7 H7C 0.96
C14 H14A 0.96
C14 H14B 0.96
C14 H14C 0.96
